data_7126716
loop_
_publ_author_name
'Mulholland, Katie D.'
'Yoon, Sangbin'
'Rennie, Christopher C.'
'Sitch, Eleanor K.'
'McKay, Alasdair I.'
'Edkins, Katharina'
'Edkins, Robert M.'

_publ_section_title
;
 Iridium-catalysed 3,5-bis-borylation of phthalonitrile enables access to
 a family of C<sub>4h</sub> octaarylphthalocyanines.
;
_journal_issue 60
_journal_name_full 'Chemical communications (Cambridge, England)'
_journal_page_first 8452
_journal_page_last 8455
_journal_paper_doi 10.1039/d0cc03161e
_journal_volume 56
_journal_year 2020
_chemical_formula_moiety 'C24 H20 N2 O4'
_chemical_formula_sum 'C24 H20 N2 O4'
_chemical_formula_weight 400.44
_space_group_crystal_system triclinic
_space_group_IT_number 2
_space_group_name_Hall '-P 1'
_space_group_name_H-M_alt 'P -1'
_symmetry_Int_Tables_number 2
_atom_sites_solution_primary iterative
_audit_creation_date 2017-05-10
_audit_creation_method
;
Olex2 1.2
(compiled 2017.03.28 svn.r3405 for OlexSys, GUI svn.r5335)
;
_audit_update_record
;
2020-03-10 deposited with the CCDC.	2020-06-18 downloaded from the CCDC.
;
_cell_angle_alpha 87.763(5)
_cell_angle_beta 74.272(6)
_cell_angle_gamma 87.728(6)
_cell_formula_units_Z 2
_cell_length_a 7.6587(6)
_cell_length_b 11.0602(8)
_cell_length_c 12.3929(8)
_cell_measurement_reflns_used 2658
_cell_measurement_temperature 120
_cell_measurement_theta_max 27.5090
_cell_measurement_theta_min 2.5660
_cell_volume 1009.23(13)
_computing_cell_refinement 'CrysAlisPro 1.171.38.46 (Rigaku OD, 2015)'
_computing_data_collection 'CrysAlisPro 1.171.38.46 (Rigaku OD, 2015)'
_computing_data_reduction 'CrysAlisPro 1.171.38.46 (Rigaku OD, 2015)'
_computing_molecular_graphics 'Olex2 (Dolomanov et al., 2009)'
_computing_publication_material 'Olex2 (Dolomanov et al., 2009)'
_computing_structure_refinement 'olex2.refine (Bourhis et al., 2015)'
_computing_structure_solution 'olex2.solve (Bourhis et al., 2015)'
_diffrn_ambient_temperature 120
_diffrn_detector 'CCD plate'
_diffrn_detector_area_resol_mean 8.0756
_diffrn_detector_type Sapphire3
_diffrn_measured_fraction_theta_full 0.9995
_diffrn_measured_fraction_theta_max 0.9995
_diffrn_measurement_details
;
List of Runs (angles in degrees, time in seconds):

  # Type    Start    End  Width  t~exp~   \w     \q     \k     \f   Frames
#--------------------------------------------------------------------------
  1  \w    -36.00  51.00   1.00    7.50    --  -17.48  57.00  60.00   87
  2  \w    -24.00  24.00   1.00    7.50    --  -17.48-100.00 -60.00   48
  3  \w    -24.00  24.00   1.00    7.50    --  -17.48-100.00  90.00   48
  4  \w    -40.00  53.00   1.00    7.50    --  -17.48  38.00 -60.00   93
  5  \w     -1.00  86.00   1.00    7.50    --   17.95  57.00 -30.00   87
  6  \w    -51.00  47.00   1.00    7.50    --   17.95 -77.00-180.00   98
  7  \w     35.00  92.00   1.00    7.50    --   17.95 178.00  90.00   57
  8  \w     -1.00  15.00   1.00    7.50    --   17.95  57.00-150.00   16
;
_diffrn_measurement_device 'four-circle diffractometer'
_diffrn_measurement_device_type 'Xcalibur, Sapphire3'
_diffrn_measurement_method '\w scans'
_diffrn_measurement_specimen_support 'Mitegen 50um'
_diffrn_orient_matrix_type 'CrysAlisPro convention (1999,Acta A55,543-557)'
_diffrn_orient_matrix_UB_11 -0.0299349000
_diffrn_orient_matrix_UB_12 -0.0575569000
_diffrn_orient_matrix_UB_13 -0.0093765000
_diffrn_orient_matrix_UB_21 -0.0782900000
_diffrn_orient_matrix_UB_22 0.0278724000
_diffrn_orient_matrix_UB_23 -0.0115003000
_diffrn_orient_matrix_UB_31 0.0473347000
_diffrn_orient_matrix_UB_32 0.0057538000
_diffrn_orient_matrix_UB_33 -0.0576059000
_diffrn_radiation_collimation 0.3
_diffrn_radiation_monochromator graphite
_diffrn_radiation_probe x-ray
_diffrn_radiation_type 'Mo K\a'
_diffrn_radiation_wavelength 0.71073
_diffrn_reflns_av_R_equivalents 0.0553
_diffrn_reflns_av_unetI/netI 0.0906
_diffrn_reflns_limit_h_max 10
_diffrn_reflns_limit_h_min -10
_diffrn_reflns_limit_k_max 14
_diffrn_reflns_limit_k_min -14
_diffrn_reflns_limit_l_max 16
_diffrn_reflns_limit_l_min -16
_diffrn_reflns_number 11573
_diffrn_reflns_theta_full 26.0000
_diffrn_reflns_theta_max 26.00
_diffrn_reflns_theta_min 2.48
_diffrn_source 'fine-focus sealed X-ray tube'
_diffrn_source_current 24.0
_diffrn_source_power 1.2
_diffrn_source_target Mo
_diffrn_source_type 'Enhance (Mo) X-ray Source'
_diffrn_source_voltage 50.0
_exptl_absorpt_coefficient_mu 0.091
_exptl_absorpt_correction_T_max 0.980
_exptl_absorpt_correction_T_min 0.963
_exptl_absorpt_correction_type analytical
_exptl_absorpt_process_details
;
CrysAlisPro 1.171.38.46 (Rigaku Oxford Diffraction, 2015)
Analytical numeric absorption correction using a multifaceted crystal
			model based on expressions derived by R.C. Clark & J.S. Reid.
(Clark, R. C. & Reid, J. S. (1995). Acta Cryst. A51, 887-897)
Empirical absorption correction using spherical harmonics,
 implemented in SCALE3 ABSPACK scaling algorithm.
;
_exptl_crystal_colour 'clear colourless'
_exptl_crystal_colour_lustre clear
_exptl_crystal_colour_primary colourless
_exptl_crystal_density_diffrn 1.3176
_exptl_crystal_description block
_exptl_crystal_F_000 420.2185
_exptl_crystal_preparation 'Cut from a larger crystal'
_exptl_crystal_size_max 0.36
_exptl_crystal_size_mid 0.294
_exptl_crystal_size_min 0.154
_refine_diff_density_max 0.4157
_refine_diff_density_min -0.4030
_refine_diff_density_rms 0.0945
_refine_ls_d_res_high 0.8106
_refine_ls_d_res_low 8.2250
_refine_ls_goodness_of_fit_ref 1.0487
_refine_ls_hydrogen_treatment constr
_refine_ls_matrix_type full
_refine_ls_number_constraints 32
_refine_ls_number_parameters 275
_refine_ls_number_reflns 3968
_refine_ls_number_restraints 0
_refine_ls_restrained_S_all 1.0487
_refine_ls_R_factor_all 0.0909
_refine_ls_R_factor_gt 0.0523
_refine_ls_shift/su_max 0.0002
_refine_ls_shift/su_mean 0.0001
_refine_ls_structure_factor_coef Fsqd
_refine_ls_weighting_details 'w=1/[\s^2^(Fo^2^)+(0.0395P)^2^+0.0143P] where P=(Fo^2^+2Fc^2^)/3'
_refine_ls_weighting_scheme calc
_refine_ls_wR_factor_gt 0.1004
_refine_ls_wR_factor_ref 0.1194
_reflns_Friedel_coverage 0.0
_reflns_limit_h_max 9
_reflns_limit_h_min -8
_reflns_limit_k_max 13
_reflns_limit_k_min -13
_reflns_limit_l_max 15
_reflns_limit_l_min 0
_reflns_number_gt 2619
_reflns_number_total 3968
_reflns_threshold_expression I>=2u(I)
_cod_data_source_file d0cc03161e2.cif
_cod_data_source_block KE072
_cod_depositor_comments 'Adding full bibliography for 7126716--7126723.cif.'
_cod_database_code 7126716
_chemical_oxdiff_formula 'C24 H20 O2 N2'
_reflns_odcompleteness_completeness 99.95
_reflns_odcompleteness_iscentric 1
_reflns_odcompleteness_theta 26.32
_olex2_refinement_description
;
1. Fixed Uiso
 At 1.2 times of:
  All C(H) groups
 At 1.5 times of:
  All C(H,H,H) groups
2.a Aromatic/amide H refined with riding coordinates:
 C8(H8), C11(H11), C12(H12), C14(H14), C15(H15), C20(H20), C25(H25), C30(H30)
2.b Idealised Me refined as rotating group:
 C17(H17a,H17b,H17c), C21(H21a,H21b,H21c), C22(H22a,H22b,H22c), C28(H28a,H28b,
 H28c)
;
_olex2_date_sample_data_collection 2017-04-18
_olex2_exptl_crystal_mounting_method
'Crystal soaked in perfluoro polyether oil and mounted on MiTeGen sample holder directly into the precooled cryostream.'
_olex2_submission_special_instructions 'No special instructions were received'
_oxdiff_exptl_absorpt_empirical_details
;
Empirical correction (ABSPACK) includes:
- Absorption correction using spherical harmonics
- Frame scaling
;
_oxdiff_exptl_absorpt_empirical_full_max 1.092
_oxdiff_exptl_absorpt_empirical_full_min 0.898

loop_
_space_group_symop_id
_space_group_symop_operation_xyz
1 x,y,z
2 -x,-y,-z

loop_
_atom_site_label
_atom_site_type_symbol
_atom_site_fract_x
_atom_site_fract_y
_atom_site_fract_z
_atom_site_U_iso_or_equiv
_atom_site_adp_type
_atom_site_occupancy
_atom_site_refinement_flags_posn
O1 O 0.2285(2) 0.06929(13) 0.97377(11) 0.0278(4) Uani 1.000000 .
O2 O 0.4872(2) -0.33962(13) 0.96732(10) 0.0292(4) Uani 1.000000 .
O3 O 0.3827(2) -0.53175(13) 0.34345(11) 0.0263(4) Uani 1.000000 .
O4 O 1.0081(2) -0.47218(14) 0.16793(11) 0.0333(4) Uani 1.000000 .
C5 C 0.3305(3) -0.02830(19) 0.92441(16) 0.0208(5) Uani 1.000000 .
C6 C 0.4558(3) -0.22995(19) 0.92096(16) 0.0214(5) Uani 1.000000 .
N7 N 0.7719(3) 0.17546(18) 0.70071(15) 0.0313(5) Uani 1.000000 .
C8 C 0.5298(3) -0.36043(19) 0.39551(15) 0.0207(5) Uani 1.000000 .
H8 H 0.4246(3) -0.33441(19) 0.44781(15) 0.0248(6) Uiso 1.000000 R
C9 C 0.6929(3) -0.18811(19) 0.44445(16) 0.0198(5) Uani 1.000000 .
C10 C 0.8455(3) -0.4398(2) 0.24066(16) 0.0238(5) Uani 1.000000 .
C11 C 0.6891(3) -0.50489(19) 0.25906(15) 0.0224(5) Uani 1.000000 .
H11 H 0.6895(3) -0.57566(19) 0.22084(15) 0.0269(6) Uiso 1.000000 R
C12 C 0.3521(3) -0.13573(19) 0.98118(16) 0.0220(5) Uani 1.000000 .
H12 H 0.2986(3) -0.14491(19) 1.05782(16) 0.0264(6) Uiso 1.000000 R
C13 C 0.5162(3) -0.10704(19) 0.75070(16) 0.0201(5) Uani 1.000000 .
C14 C 0.5363(3) -0.21613(19) 0.80627(15) 0.0212(5) Uani 1.000000 .
H14 H 0.6035(3) -0.27999(19) 0.76680(15) 0.0254(6) Uiso 1.000000 R
C15 C 0.4139(3) -0.01214(19) 0.80987(16) 0.0213(5) Uani 1.000000 .
H15 H 0.4012(3) 0.06147(19) 0.77347(16) 0.0255(6) Uiso 1.000000 R
N16 N 0.9566(3) 0.20701(19) 0.37558(16) 0.0373(5) Uani 1.000000 .
C17 C 1.0241(4) -0.5901(2) 0.12097(18) 0.0370(7) Uani 1.000000 .
H17a H 1.1474(5) -0.6057(6) 0.0788(10) 0.0555(10) Uiso 1.000000 GR
H17b H 0.990(2) -0.6501(2) 0.18030(19) 0.0555(10) Uiso 1.000000 GR
H17c H 0.9459(15) -0.5933(5) 0.0724(10) 0.0555(10) Uiso 1.000000 GR
C18 C 0.7929(3) 0.01142(19) 0.46393(16) 0.0208(5) Uani 1.000000 .
C19 C 0.6895(3) -0.29587(19) 0.37638(15) 0.0206(5) Uani 1.000000 .
C20 C 0.7884(3) -0.08551(19) 0.39762(16) 0.0214(5) Uani 1.000000 .
H20 H 0.8492(3) -0.08224(19) 0.32167(16) 0.0257(6) Uiso 1.000000 R
C21 C 0.1365(3) 0.0573(2) 1.09091(16) 0.0307(6) Uani 1.000000 .
H21a H 0.0598(15) -0.0113(8) 1.1034(2) 0.0460(9) Uiso 1.000000 GR
H21b H 0.2242(3) 0.0460(13) 1.13324(19) 0.0460(9) Uiso 1.000000 GR
H21c H 0.0640(15) 0.1293(6) 1.1144(3) 0.0460(9) Uiso 1.000000 GR
C22 C 0.4285(3) -0.3548(2) 1.08733(16) 0.0328(6) Uani 1.000000 .
H22a H 0.4617(17) -0.4350(5) 1.10872(17) 0.0491(9) Uiso 1.000000 GR
H22b H 0.4855(15) -0.2965(9) 1.12091(16) 0.0491(9) Uiso 1.000000 GR
H22c H 0.2991(4) -0.3431(13) 1.11250(19) 0.0491(9) Uiso 1.000000 GR
C23 C 0.5306(3) -0.46341(19) 0.33554(16) 0.0210(5) Uani 1.000000 .
C24 C 0.8856(3) 0.1202(2) 0.41424(17) 0.0248(5) Uani 1.000000 .
C25 C 0.8453(3) -0.33407(19) 0.29785(16) 0.0232(5) Uani 1.000000 .
H25 H 0.9497(3) -0.28917(19) 0.28333(16) 0.0278(6) Uiso 1.000000 R
C26 C 0.7375(3) 0.1018(2) 0.64780(17) 0.0225(5) Uani 1.000000 .
C27 C 0.7046(3) 0.00632(18) 0.58005(16) 0.0197(5) Uani 1.000000 .
C28 C 0.2131(3) -0.4924(2) 0.41636(17) 0.0288(6) Uani 1.000000 .
H28a H 0.1813(9) -0.4127(5) 0.3930(7) 0.0431(8) Uiso 1.000000 GR
H28b H 0.1207(5) -0.5473(7) 0.4132(8) 0.0431(8) Uiso 1.000000 GR
H28c H 0.2233(6) -0.4909(11) 0.4918(2) 0.0431(8) Uiso 1.000000 GR
C29 C 0.6062(3) -0.09478(19) 0.62841(15) 0.0188(5) Uani 1.000000 .
C30 C 0.6012(3) -0.18976(19) 0.55857(16) 0.0208(5) Uani 1.000000 .
H30 H 0.5340(3) -0.25702(19) 0.58923(16) 0.0249(6) Uiso 1.000000 R

loop_
_atom_site_aniso_label
_atom_site_aniso_U_11
_atom_site_aniso_U_22
_atom_site_aniso_U_33
_atom_site_aniso_U_12
_atom_site_aniso_U_13
_atom_site_aniso_U_23
O1 0.0280(10) 0.0288(10) 0.0247(8) 0.0072(7) -0.0042(7) -0.0076(7)
O2 0.0425(11) 0.0227(9) 0.0183(7) 0.0031(8) -0.0020(7) 0.0003(6)
O3 0.0209(9) 0.0274(9) 0.0286(8) -0.0046(7) -0.0022(7) -0.0063(7)
O4 0.0270(10) 0.0339(10) 0.0328(8) 0.0003(8) 0.0042(7) -0.0138(7)
C5 0.0158(12) 0.0243(13) 0.0232(11) 0.0015(10) -0.0059(9) -0.0096(9)
C6 0.0224(13) 0.0202(13) 0.0225(11) -0.0021(10) -0.0074(10) -0.0007(9)
N7 0.0288(13) 0.0308(13) 0.0325(11) -0.0034(9) -0.0038(9) -0.0076(9)
C8 0.0208(13) 0.0233(13) 0.0169(10) 0.0020(10) -0.0033(9) -0.0024(9)
C9 0.0179(13) 0.0217(13) 0.0213(11) 0.0044(10) -0.0082(9) -0.0025(9)
C10 0.0227(14) 0.0260(14) 0.0204(11) 0.0020(10) -0.0025(10) -0.0013(9)
C11 0.0259(14) 0.0198(13) 0.0202(11) 0.0016(10) -0.0036(10) -0.0069(9)
C12 0.0225(13) 0.0258(13) 0.0171(10) -0.0021(10) -0.0039(9) -0.0023(9)
C13 0.0180(13) 0.0228(13) 0.0205(11) -0.0016(10) -0.0063(9) -0.0034(9)
C14 0.0240(13) 0.0195(12) 0.0195(11) 0.0016(10) -0.0046(10) -0.0060(9)
C15 0.0220(13) 0.0206(13) 0.0243(11) -0.0014(10) -0.0112(10) -0.0012(9)
N16 0.0397(14) 0.0315(13) 0.0391(12) -0.0072(11) -0.0081(10) 0.0069(10)
C17 0.0360(17) 0.0334(15) 0.0338(13) 0.0043(12) 0.0045(11) -0.0094(11)
C18 0.0165(13) 0.0209(13) 0.0253(11) 0.0010(10) -0.0066(9) 0.0011(9)
C19 0.0230(14) 0.0234(13) 0.0165(10) 0.0012(10) -0.0073(9) -0.0014(9)
C20 0.0181(13) 0.0269(13) 0.0189(11) 0.0013(10) -0.0053(9) 0.0025(9)
C21 0.0302(15) 0.0352(16) 0.0243(12) 0.0058(11) -0.0030(10) -0.0106(10)
C22 0.0450(18) 0.0314(15) 0.0189(11) 0.0006(12) -0.0042(11) 0.0018(10)
C23 0.0221(13) 0.0220(13) 0.0193(10) -0.0011(10) -0.0064(9) 0.0009(9)
C24 0.0251(14) 0.0258(14) 0.0239(12) 0.0032(11) -0.0075(10) -0.0005(10)
C25 0.0226(14) 0.0246(13) 0.0221(11) -0.0048(10) -0.0050(10) -0.0009(9)
C26 0.0198(13) 0.0225(13) 0.0237(11) 0.0016(10) -0.0036(10) -0.0006(10)
C27 0.0207(13) 0.0179(12) 0.0220(11) 0.0028(10) -0.0083(9) -0.0023(9)
C28 0.0205(14) 0.0294(14) 0.0345(12) -0.0014(11) -0.0035(10) -0.0047(10)
C29 0.0162(12) 0.0207(12) 0.0203(11) 0.0030(9) -0.0069(9) -0.0011(9)
C30 0.0191(13) 0.0209(13) 0.0231(11) -0.0019(10) -0.0069(9) 0.0005(9)

loop_
_atom_type_symbol
_atom_type_scat_dispersion_real
_atom_type_scat_dispersion_imag
_atom_type_scat_Cromer_Mann_a1
_atom_type_scat_Cromer_Mann_a2
_atom_type_scat_Cromer_Mann_a3
_atom_type_scat_Cromer_Mann_a4
_atom_type_scat_Cromer_Mann_b1
_atom_type_scat_Cromer_Mann_b2
_atom_type_scat_Cromer_Mann_b3
_atom_type_scat_Cromer_Mann_b4
_atom_type_scat_Cromer_Mann_c
_atom_type_scat_source
_atom_type_scat_dispersion_source
H 0.00000 0.00000 0.49300 0.32291 0.14019 0.04081 10.51090 26.12570 3.14236 57.79970 0.0030380000826 'International Tables Volume C Table 6.1.1.4 (pp. 500-502)' 'Henke, Gullikson and Davis, At. Data and Nucl. Data Tables, 1993, 54, 2'
C 0.00347 0.00161 2.31000 1.02000 1.58860 0.86500 20.84390 10.20750 0.56870 51.65120 0.215599998832 'International Tables Volume C Table 6.1.1.4 (pp. 500-502)' 'Henke, Gullikson and Davis, At. Data and Nucl. Data Tables, 1993, 54, 2'
O 0.01158 0.00611 3.04850 2.28680 1.54630 0.86700 13.27710 5.70110 0.32390 32.90890 0.250800013542 'International Tables Volume C Table 6.1.1.4 (pp. 500-502)' 'Henke, Gullikson and Davis, At. Data and Nucl. Data Tables, 1993, 54, 2'
N 0.00653 0.00323 12.21260 3.13220 2.01250 1.16630 0.00570 9.89330 28.99750 0.58260 -11.5290002823 'International Tables Volume C Table 6.1.1.4 (pp. 500-502)' 'Henke, Gullikson and Davis, At. Data and Nucl. Data Tables, 1993, 54, 2'

loop_
_exptl_crystal_face_index_h
_exptl_crystal_face_index_k
_exptl_crystal_face_index_l
_exptl_crystal_face_perp_dist
9 9 0 0.1239
6 5 -11 0.1173
-6 -8 -14 0.1403
-9 -9 -3 0.1617
-5 -4 11 0.1702
2 4 17 0.1428
7 9 12 0.1364
-5 12 -8 0.0290
-5 5 12 0.1518
-1 -5 16 0.1463
3 -10 13 0.1265
6 -12 5 0.1150

loop_
_geom_angle_atom_site_label_1
_geom_angle_atom_site_label_2
_geom_angle_atom_site_label_3
_geom_angle
_geom_angle_site_symmetry_1
_geom_angle_site_symmetry_3
_geom_angle_publ_flag
C21 O1 C5 117.37(16) . . ?
C22 O2 C6 118.11(16) . . ?
C28 O3 C23 117.91(16) . . ?
C17 O4 C10 117.47(18) . . ?
C12 C5 O1 123.91(18) . . ?
C15 C5 O1 114.77(19) . . ?
C15 C5 C12 121.31(19) . . ?
C12 C6 O2 124.07(18) . . ?
C14 C6 O2 115.20(18) . . ?
C14 C6 C12 120.73(19) . . ?
C23 C8 C19 119.07(19) . . ?
C20 C9 C19 121.63(18) . . ?
C30 C9 C19 119.75(19) . . ?
C30 C9 C20 118.61(19) . . ?
C11 C10 O4 124.25(19) . . ?
C25 C10 O4 115.3(2) . . ?
C25 C10 C11 120.4(2) . . ?
C23 C11 C10 119.38(19) . . ?
C6 C12 C5 118.58(18) . . ?
C15 C13 C14 119.75(18) . . ?
C29 C13 C14 118.70(18) . . ?
C29 C13 C15 121.55(19) . . ?
C13 C14 C6 120.09(18) . . ?
C13 C15 C5 119.50(19) . . ?
C24 C18 C20 120.09(18) . . ?
C27 C18 C20 120.44(19) . . ?
C27 C18 C24 119.46(18) . . ?
C9 C19 C8 119.58(18) . . ?
C25 C19 C8 120.38(19) . . ?
C25 C19 C9 120.0(2) . . ?
C18 C20 C9 120.10(18) . . ?
C8 C23 O3 124.77(19) . . ?
C11 C23 O3 114.39(18) . . ?
C11 C23 C8 120.8(2) . . ?
C18 C24 N16 179.0(2) . . ?
C19 C25 C10 119.8(2) . . ?
C27 C26 N7 176.7(2) . . ?
C26 C27 C18 117.73(19) . . ?
C29 C27 C18 120.41(18) . . ?
C29 C27 C26 121.47(18) . . ?
C27 C29 C13 122.73(18) . . ?
C30 C29 C13 119.60(19) . . ?
C30 C29 C27 117.59(18) . . ?
C29 C30 C9 122.8(2) . . ?

loop_
_geom_bond_atom_site_label_1
_geom_bond_atom_site_label_2
_geom_bond_distance
_geom_bond_site_symmetry_2
_geom_bond_publ_flag
O1 C5 1.369(2) . ?
O1 C21 1.435(2) . ?
O2 C6 1.363(2) . ?
O2 C22 1.437(2) . ?
O3 C23 1.366(2) . ?
O3 C28 1.429(2) . ?
O4 C10 1.368(2) . ?
O4 C17 1.436(2) . ?
C5 C12 1.384(3) . ?
C5 C15 1.397(3) . ?
C6 C12 1.396(3) . ?
C6 C14 1.392(3) . ?
N7 C26 1.147(3) . ?
C8 C19 1.401(3) . ?
C8 C23 1.383(3) . ?
C9 C19 1.492(3) . ?
C9 C20 1.394(3) . ?
C9 C30 1.398(3) . ?
C10 C11 1.383(3) . ?
C10 C25 1.390(3) . ?
C11 C23 1.396(3) . ?
C13 C14 1.390(3) . ?
C13 C15 1.392(3) . ?
C13 C29 1.488(3) . ?
N16 C24 1.144(3) . ?
C18 C20 1.383(3) . ?
C18 C24 1.451(3) . ?
C18 C27 1.414(3) . ?
C19 C25 1.383(3) . ?
C26 C27 1.445(3) . ?
C27 C29 1.395(3) . ?
C29 C30 1.395(3) . ?

loop_
_exptl_oxdiff_crystal_face_indexfrac_h
_exptl_oxdiff_crystal_face_indexfrac_k
_exptl_oxdiff_crystal_face_indexfrac_l
_exptl_oxdiff_crystal_face_x
_exptl_oxdiff_crystal_face_y
_exptl_oxdiff_crystal_face_z
8.6528 9.1348 0.2971 -0.7876 -0.4262 0.4450
5.7750 5.0450 -10.5795 -0.3641 -0.1898 0.9118
-6.0330 -7.7452 -14.3106 0.7606 0.4210 0.4942
-8.7707 -9.4955 -2.7222 0.8346 0.4533 -0.3130
-5.3129 -4.4724 11.4639 0.3090 0.1595 -0.9376
2.3404 4.1209 16.9903 -0.4666 -0.2638 -0.8442
7.4045 8.9256 11.6149 -0.8443 -0.4645 -0.2672
-5.2991 12.0981 -7.8889 -0.4637 0.8428 0.2732
-5.2508 4.5261 11.5849 -0.2120 0.4040 -0.8899
-0.8381 -4.5404 15.5335 0.1408 -0.2396 -0.9606
2.8808 -9.9106 12.9566 0.3627 -0.6508 -0.6670
6.0931 -12.2894 4.8550 0.4794 -0.8754 -0.0620
